data_1509921
loop_
_publ_author_name
'Jansen, M.'
'Bortz, M.'

_publ_section_title
;
 Ag3BiO3 und Ag5BiO4, die ersten Silberoxobismutate(III)
;
_journal_name_full 'Zeitschrift fuer Anorganische und Allgemeine Chemie'
_journal_page_first 1446
_journal_page_last 1454
_journal_paper_doi 10.1002/zaac.19936190821
_journal_volume 619
_journal_year 1993
_chemical_formula_sum 'Ag3 Bi O3'
_chemical_name_systematic 'Ag3 (Bi O3)'
_space_group_IT_number 80
_symmetry_space_group_name_Hall 'I 4bw'
_symmetry_space_group_name_H-M 'I 41'
_cell_angle_alpha 90
_cell_angle_beta 90
_cell_angle_gamma 90
_cell_formula_units_Z 16
_cell_length_a 14.1924
_cell_length_b 14.1924
_cell_length_c 8.7997
_cell_volume 1772.473
_citation_journal_id_ASTM ZAACAB
_cod_data_source_file silver3-x_21.cif
_cod_data_source_block Ag3Bi1O3
_cod_original_formula_sum 'Ag3 Bi1 O3'
_cod_database_code 1509921

loop_
_symmetry_equiv_pos_as_xyz
x,y,z
-y,x+1/2,z+1/4
-x+1/2,-y+1/2,z+1/2
y+1/2,-x,z+3/4
x+1/2,y+1/2,z+1/2
-y+1/2,x+1,z+3/4
-x+1,-y+1,z+1
y+1,-x+1/2,z+5/4

loop_
_atom_site_label
_atom_site_type_symbol
_atom_site_fract_x
_atom_site_fract_y
_atom_site_fract_z
_atom_site_occupancy
_atom_site_U_iso_or_equiv
Bi1 Bi+3 0.09969 0.22916 0 1 0.0
Bi2 Bi+3 0.72113 0.40167 0.99116 1 0.0
O4 O-2 0.7443 0.3735 0.7594 1 0.0
Ag1 Ag+1 0.3533 0.19936 0.11926 1 0.0
Ag3 Ag+1 0.00056 0.27609 0.38376 1 0.0
O3 O-2 0.1003 0.4593 0.3 1 0.0
O5 O-2 0.2482 0.1252 0.0048 1 0.0
O2 O-2 0.5314 0.0923 0.2189 1 0.0
O6 O-2 0.2859 0.0421 0.4858 1 0.0
Ag4 Ag+1 0.06136 0.58086 0.15564 1 0.0
Ag2 Ag+1 0.41137 0.05389 0.35476 1 0.0
O1 O-2 0.5444 0.2044 0.5182 1 0.0
Ag6 Ag+1 0.59055 0.01971 0.02084 1 0.0
Ag5 Ag+1 0.14786 0.78511 0.1377 1 0.0
